data_7046637
loop_
_publ_author_name
'Greiser, Julia'
'K\"uhnel, Christian'
'G\"orls, Helmar'
'Weigand, Wolfgang'
'Freesmeyer, Martin'

_publ_section_title
;
 N,1,4-Tri(4-alkoxy-2-hydroxybenzyl)-DAZA: efficient one-pot synthesis and
 labelling with <sup>68</sup>Ga for PET liver imaging in ovo.
;
_journal_issue 27
_journal_name_full 'Dalton transactions (Cambridge, England : 2003)'
_journal_page_first 9000
_journal_page_last 9007
_journal_paper_doi 10.1039/c8dt01038b
_journal_volume 47
_journal_year 2018
_chemical_formula_moiety 'C21 H25 N3 O4'
_chemical_formula_sum 'C21 H25 N3 O4'
_chemical_formula_weight 383.44
_space_group_IT_number 14
_space_group_name_Hall '-P 2yn'
_space_group_name_H-M_alt 'P 1 21/n 1'
_symmetry_cell_setting monoclinic
_symmetry_space_group_name_Hall '-P 2yn'
_symmetry_space_group_name_H-M 'P 1 21/n 1'
_atom_sites_solution_hydrogens mixed
_atom_sites_solution_primary direct
_atom_sites_solution_secondary difmap
_audit_creation_method SHELXL-97
_audit_update_record
;
2018-01-29 deposited with the CCDC.
2018-06-12 downloaded from the CCDC.
;
_cell_angle_alpha 90
_cell_angle_beta 117.744(2)
_cell_angle_gamma 90
_cell_formula_units_Z 4
_cell_length_a 11.6451(6)
_cell_length_b 15.7066(7)
_cell_length_c 11.7436(6)
_cell_measurement_reflns_used 12803
_cell_measurement_temperature 133(2)
_cell_measurement_theta_max 27.33
_cell_measurement_theta_min 2.03
_cell_volume 1901.02(17)
_computing_cell_refinement DENZO
_computing_data_collection COLLECT
_computing_data_reduction DENZO
_computing_molecular_graphics SHELXTL/PC
_computing_publication_material SHELXL-97
_computing_structure_refinement 'SHELXL-97 (Sheldrick, 2008)'
_computing_structure_solution 'SHELXS-97 (Sheldrick, 2008)'
_diffrn_ambient_temperature 133(2)
_diffrn_measured_fraction_theta_full 0.989
_diffrn_measured_fraction_theta_max 0.989
_diffrn_measurement_device_type KappaCCD
_diffrn_measurement_method 'phi- + omega-scan'
_diffrn_radiation_monochromator graphite
_diffrn_radiation_source 'fine-focus sealed tube'
_diffrn_radiation_type MoK\a
_diffrn_radiation_wavelength 0.71073
_diffrn_reflns_av_R_equivalents 0.1051
_diffrn_reflns_av_sigmaI/netI 0.0843
_diffrn_reflns_limit_h_max 14
_diffrn_reflns_limit_h_min -14
_diffrn_reflns_limit_k_max 20
_diffrn_reflns_limit_k_min -19
_diffrn_reflns_limit_l_max 15
_diffrn_reflns_limit_l_min -15
_diffrn_reflns_number 12803
_diffrn_reflns_theta_full 27.33
_diffrn_reflns_theta_max 27.33
_diffrn_reflns_theta_min 2.03
_exptl_absorpt_coefficient_mu 0.094
_exptl_absorpt_correction_T_max 0.7456
_exptl_absorpt_correction_T_min 0.6223
_exptl_absorpt_correction_type multi-scan
_exptl_absorpt_process_details 'SADABS, Bruker-AXS, 2002'
_exptl_crystal_colour colourless
_exptl_crystal_density_diffrn 1.340
_exptl_crystal_density_method 'not measured'
_exptl_crystal_description prism
_exptl_crystal_F_000 816
_exptl_crystal_size_max 0.088
_exptl_crystal_size_mid 0.082
_exptl_crystal_size_min 0.078
_refine_diff_density_max 0.333
_refine_diff_density_min -0.259
_refine_diff_density_rms 0.062
_refine_ls_extinction_method none
_refine_ls_goodness_of_fit_ref 1.186
_refine_ls_hydrogen_treatment mixed
_refine_ls_matrix_type full
_refine_ls_number_parameters 263
_refine_ls_number_reflns 4248
_refine_ls_number_restraints 0
_refine_ls_restrained_S_all 1.186
_refine_ls_R_factor_all 0.1359
_refine_ls_R_factor_gt 0.0846
_refine_ls_shift/su_max 0.000
_refine_ls_shift/su_mean 0.000
_refine_ls_structure_factor_coef Fsqd
_refine_ls_weighting_details 'calc w=1/[\s^2^(Fo^2^)+(0.0261P)^2^+2.4934P] where P=(Fo^2^+2Fc^2^)/3'
_refine_ls_weighting_scheme calc
_refine_ls_wR_factor_gt 0.1425
_refine_ls_wR_factor_ref 0.1607
_reflns_number_gt 2805
_reflns_number_total 4248
_reflns_threshold_expression >2sigma(I)
_cod_data_source_file c8dt01038b3.cif
_cod_data_source_block FO6273
_cod_depositor_comments 'Adding full bibliography for 7046637--7046639.cif.'
_cod_original_cell_volume 1901.02(16)
_cod_original_sg_symbol_H-M 'P 21/n'
_cod_database_code 7046637

loop_
_symmetry_equiv_pos_as_xyz
'x, y, z'
'-x+1/2, y+1/2, -z+1/2'
'-x, -y, -z'
'x-1/2, -y-1/2, z-1/2'

loop_
_atom_site_label
_atom_site_type_symbol
_atom_site_fract_x
_atom_site_fract_y
_atom_site_fract_z
_atom_site_U_iso_or_equiv
_atom_site_adp_type
_atom_site_occupancy
_atom_site_symmetry_multiplicity
_atom_site_calc_flag
_atom_site_refinement_flags
O1 O 0.7294(2) 0.17674(16) 0.5419(2) 0.0310(6) Uani 1 1 d .
O2 O 0.4000(2) 0.04365(14) 0.5983(2) 0.0279(5) Uani 1 1 d .
O3 O 0.7529(2) 0.62465(15) 0.2863(2) 0.0299(6) Uani 1 1 d .
O4 O 0.9408(2) 0.88307(15) 0.2593(2) 0.0318(6) Uani 1 1 d .
N1 N 0.6364(2) 0.41996(16) 0.6380(2) 0.0234(6) Uani 1 1 d .
N2 N 0.7840(2) 0.33603(17) 0.6035(3) 0.0238(6) Uani 1 1 d .
N3 N 0.8142(2) 0.56068(17) 0.5129(2) 0.0234(6) Uani 1 1 d .
C1 C 0.6423(3) 0.34924(19) 0.5583(3) 0.0203(6) Uani 1 1 d .
H1A H 0.5991 0.3665 0.4656 0.024 Uiso 1 1 calc R
C2 C 0.6724(3) 0.4988(2) 0.5926(3) 0.0230(7) Uani 1 1 d .
H2A H 0.6702 0.5472 0.6455 0.028 Uiso 1 1 calc R
H2B H 0.6066 0.5097 0.5026 0.028 Uiso 1 1 calc R
C3 C 0.8078(3) 0.4953(2) 0.5987(3) 0.0237(7) Uani 1 1 d .
H3A H 0.8763 0.5063 0.6888 0.028 Uiso 1 1 calc R
C4 C 0.8311(3) 0.4075(2) 0.5536(3) 0.0257(7) Uani 1 1 d .
H4A H 0.7862 0.4058 0.4584 0.031 Uiso 1 1 calc R
H4B H 0.9251 0.4002 0.5829 0.031 Uiso 1 1 calc R
C5 C 0.7385(3) 0.3955(2) 0.7680(3) 0.0263(7) Uani 1 1 d .
H5A H 0.7007 0.3620 0.8139 0.032 Uiso 1 1 calc R
H5B H 0.7810 0.4467 0.8195 0.032 Uiso 1 1 calc R
C6 C 0.8379(3) 0.3407(2) 0.7458(3) 0.0292(8) Uani 1 1 d .
H6A H 0.9245 0.3680 0.7855 0.035 Uiso 1 1 calc R
H6B H 0.8459 0.2831 0.7830 0.035 Uiso 1 1 calc R
C7 C 0.5797(3) 0.2686(2) 0.5750(3) 0.0205(7) Uani 1 1 d .
C8 C 0.4693(3) 0.2725(2) 0.5918(3) 0.0235(7) Uani 1 1 d .
H8A H 0.4368 0.3266 0.5986 0.028 Uiso 1 1 calc R
C9 C 0.4046(3) 0.1995(2) 0.5989(3) 0.0245(7) Uani 1 1 d .
H9A H 0.3295 0.2041 0.6108 0.029 Uiso 1 1 calc R
C10 C 0.4514(3) 0.1201(2) 0.5883(3) 0.0223(7) Uani 1 1 d .
C11 C 0.5610(3) 0.1144(2) 0.5697(3) 0.0231(7) Uani 1 1 d .
H11A H 0.5926 0.0601 0.5619 0.028 Uiso 1 1 calc R
C12 C 0.6240(3) 0.1874(2) 0.5625(3) 0.0215(7) Uani 1 1 d .
C13 C 0.8889(3) 0.6252(2) 0.5630(3) 0.0225(7) Uani 1 1 d .
H13A H 0.9364 0.6293 0.6540 0.027 Uiso 1 1 calc R
C14 C 0.9032(3) 0.6922(2) 0.4850(3) 0.0209(7) Uani 1 1 d .
C15 C 0.9868(3) 0.7607(2) 0.5438(3) 0.0235(7) Uani 1 1 d .
H15A H 1.0332 0.7628 0.6351 0.028 Uiso 1 1 calc R
C16 C 1.0043(3) 0.8254(2) 0.4738(3) 0.0239(7) Uani 1 1 d .
H16A H 1.0618 0.8713 0.5157 0.029 Uiso 1 1 calc R
C17 C 0.9351(3) 0.8218(2) 0.3392(3) 0.0249(7) Uani 1 1 d .
C18 C 0.8521(3) 0.7541(2) 0.2771(3) 0.0243(7) Uani 1 1 d .
H18A H 0.8064 0.7523 0.1858 0.029 Uiso 1 1 calc R
C19 C 0.8365(3) 0.6896(2) 0.3491(3) 0.0250(7) Uani 1 1 d .
C20 C 0.2908(3) 0.0448(2) 0.6226(4) 0.0341(8) Uani 1 1 d .
H20A H 0.2655 -0.0137 0.6293 0.051 Uiso 1 1 calc R
H20B H 0.2183 0.0740 0.5518 0.051 Uiso 1 1 calc R
H20C H 0.3137 0.0751 0.7033 0.051 Uiso 1 1 calc R
C21 C 1.0158(3) 0.9581(2) 0.3164(3) 0.0293(8) Uani 1 1 d .
H21A H 1.0113 0.9964 0.2486 0.044 Uiso 1 1 calc R
H21B H 1.1063 0.9421 0.3721 0.044 Uiso 1 1 calc R
H21C H 0.9810 0.9870 0.3677 0.044 Uiso 1 1 calc R
H1O1 H 0.782(5) 0.241(3) 0.558(5) 0.096(18) Uiso 1 1 d .
H1O3 H 0.759(5) 0.585(3) 0.352(5) 0.086(18) Uiso 1 1 d .

loop_
_atom_site_aniso_label
_atom_site_aniso_U_11
_atom_site_aniso_U_22
_atom_site_aniso_U_33
_atom_site_aniso_U_23
_atom_site_aniso_U_13
_atom_site_aniso_U_12
O1 0.0326(13) 0.0295(13) 0.0415(15) -0.0029(11) 0.0262(12) 0.0021(10)
O2 0.0282(12) 0.0232(12) 0.0352(13) 0.0000(10) 0.0172(10) -0.0041(10)
O3 0.0332(13) 0.0285(13) 0.0234(12) -0.0035(10) 0.0092(10) -0.0082(10)
O4 0.0377(14) 0.0310(13) 0.0255(13) 0.0036(10) 0.0137(11) -0.0064(11)
N1 0.0276(14) 0.0216(14) 0.0202(14) 0.0010(11) 0.0105(12) 0.0003(11)
N2 0.0200(13) 0.0237(14) 0.0252(14) 0.0021(11) 0.0082(11) 0.0017(11)
N3 0.0225(13) 0.0276(15) 0.0214(14) 0.0013(11) 0.0114(11) 0.0011(11)
C1 0.0210(15) 0.0222(16) 0.0182(16) 0.0014(12) 0.0095(12) 0.0007(12)
C2 0.0245(16) 0.0221(16) 0.0236(17) 0.0015(13) 0.0121(13) 0.0039(13)
C3 0.0232(16) 0.0255(17) 0.0210(17) 0.0026(13) 0.0091(13) 0.0002(13)
C4 0.0224(16) 0.0295(19) 0.0265(17) 0.0020(14) 0.0124(14) 0.0023(13)
C5 0.0358(18) 0.0261(17) 0.0185(16) -0.0006(13) 0.0138(14) -0.0032(14)
C6 0.0273(17) 0.0303(18) 0.0255(18) 0.0043(14) 0.0085(14) 0.0005(14)
C7 0.0214(15) 0.0225(16) 0.0154(15) 0.0032(12) 0.0066(12) 0.0025(12)
C8 0.0228(16) 0.0229(17) 0.0242(17) -0.0008(13) 0.0104(13) 0.0044(13)
C9 0.0242(16) 0.0275(18) 0.0251(17) -0.0003(14) 0.0142(13) 0.0019(13)
C10 0.0246(16) 0.0239(17) 0.0145(15) 0.0035(12) 0.0056(12) -0.0005(13)
C11 0.0253(16) 0.0211(16) 0.0223(16) -0.0013(13) 0.0106(13) 0.0043(13)
C12 0.0206(15) 0.0269(17) 0.0172(15) 0.0007(13) 0.0090(12) 0.0045(13)
C13 0.0185(15) 0.0289(17) 0.0190(15) 0.0016(13) 0.0077(12) 0.0023(13)
C14 0.0175(14) 0.0265(17) 0.0201(15) 0.0009(13) 0.0098(13) 0.0039(12)
C15 0.0231(16) 0.0283(17) 0.0194(15) -0.0020(13) 0.0102(13) -0.0013(13)
C16 0.0208(15) 0.0272(17) 0.0232(17) -0.0023(13) 0.0099(13) -0.0013(13)
C17 0.0236(16) 0.0277(17) 0.0271(17) 0.0040(14) 0.0150(14) 0.0055(13)
C18 0.0264(16) 0.0310(18) 0.0153(15) -0.0017(13) 0.0095(13) 0.0012(13)
C19 0.0172(15) 0.0287(17) 0.0255(17) -0.0019(14) 0.0070(13) 0.0030(13)
C20 0.0341(19) 0.032(2) 0.038(2) 0.0014(16) 0.0189(17) -0.0054(16)
C21 0.0323(19) 0.0272(18) 0.0279(18) 0.0007(14) 0.0138(15) -0.0035(14)

loop_
_atom_type_symbol
_atom_type_description
_atom_type_scat_dispersion_real
_atom_type_scat_dispersion_imag
_atom_type_scat_source
C C 0.0033 0.0016 'International Tables Vol C Tables 4.2.6.8 and 6.1.1.4'
H H 0.0000 0.0000 'International Tables Vol C Tables 4.2.6.8 and 6.1.1.4'
N N 0.0061 0.0033 'International Tables Vol C Tables 4.2.6.8 and 6.1.1.4'
O O 0.0106 0.0060 'International Tables Vol C Tables 4.2.6.8 and 6.1.1.4'

loop_
_geom_angle_atom_site_label_1
_geom_angle_atom_site_label_2
_geom_angle_atom_site_label_3
_geom_angle
C12 O1 H1O1 108(3)
C10 O2 C20 118.1(3)
C19 O3 H1O3 106(3)
C17 O4 C21 118.1(3)
C1 N1 C2 107.2(2)
C1 N1 C5 101.9(2)
C2 N1 C5 111.2(2)
C4 N2 C6 111.5(3)
C4 N2 C1 107.7(2)
C6 N2 C1 102.2(2)
C13 N3 C3 118.6(3)
N1 C1 N2 104.4(2)
N1 C1 C7 112.2(2)
N2 C1 C7 110.8(2)
N1 C1 H1A 109.7
N2 C1 H1A 109.7
C7 C1 H1A 109.7
N1 C2 C3 114.0(2)
N1 C2 H2A 108.7
C3 C2 H2A 108.7
N1 C2 H2B 108.7
C3 C2 H2B 108.7
H2A C2 H2B 107.6
N3 C3 C4 108.5(3)
N3 C3 C2 108.7(2)
C4 C3 C2 110.7(3)
N3 C3 H3A 109.6
C4 C3 H3A 109.6
C2 C3 H3A 109.6
N2 C4 C3 112.6(3)
N2 C4 H4A 109.1
C3 C4 H4A 109.1
N2 C4 H4B 109.1
C3 C4 H4B 109.1
H4A C4 H4B 107.8
N1 C5 C6 105.8(2)
N1 C5 H5A 110.6
C6 C5 H5A 110.6
N1 C5 H5B 110.6
C6 C5 H5B 110.6
H5A C5 H5B 108.7
N2 C6 C5 104.9(2)
N2 C6 H6A 110.8
C5 C6 H6A 110.8
N2 C6 H6B 110.8
C5 C6 H6B 110.8
H6A C6 H6B 108.8
C8 C7 C12 117.6(3)
C8 C7 C1 120.9(3)
C12 C7 C1 121.3(3)
C7 C8 C9 122.3(3)
C7 C8 H8A 118.9
C9 C8 H8A 118.9
C10 C9 C8 119.1(3)
C10 C9 H9A 120.5
C8 C9 H9A 120.5
O2 C10 C9 125.0(3)
O2 C10 C11 115.2(3)
C9 C10 C11 119.8(3)
C12 C11 C10 120.4(3)
C12 C11 H11A 119.8
C10 C11 H11A 119.8
O1 C12 C11 117.0(3)
O1 C12 C7 122.2(3)
C11 C12 C7 120.8(3)
N3 C13 C14 122.3(3)
N3 C13 H13A 118.9
C14 C13 H13A 118.9
C15 C14 C19 118.1(3)
C15 C14 C13 120.2(3)
C19 C14 C13 121.7(3)
C16 C15 C14 122.2(3)
C16 C15 H15A 118.9
C14 C15 H15A 118.9
C15 C16 C17 118.4(3)
C15 C16 H16A 120.8
C17 C16 H16A 120.8
O4 C17 C18 114.9(3)
O4 C17 C16 124.0(3)
C18 C17 C16 121.1(3)
C19 C18 C17 119.7(3)
C19 C18 H18A 120.2
C17 C18 H18A 120.2
O3 C19 C18 118.7(3)
O3 C19 C14 120.7(3)
C18 C19 C14 120.5(3)
O2 C20 H20A 109.5
O2 C20 H20B 109.5
H20A C20 H20B 109.5
O2 C20 H20C 109.5
H20A C20 H20C 109.5
H20B C20 H20C 109.5
O4 C21 H21A 109.5
O4 C21 H21B 109.5
H21A C21 H21B 109.5
O4 C21 H21C 109.5
H21A C21 H21C 109.5
H21B C21 H21C 109.5

loop_
_geom_bond_atom_site_label_1
_geom_bond_atom_site_label_2
_geom_bond_distance
O1 C12 1.368(4)
O1 H1O1 1.14(5)
O2 C10 1.371(4)
O2 C20 1.427(4)
O3 C19 1.365(4)
O3 H1O3 0.97(5)
O4 C17 1.368(4)
O4 C21 1.433(4)
N1 C1 1.475(4)
N1 C2 1.483(4)
N1 C5 1.484(4)
N2 C4 1.484(4)
N2 C6 1.488(4)
N2 C1 1.494(4)
N3 C13 1.286(4)
N3 C3 1.464(4)
C1 C7 1.520(4)
C1 H1A 1.0000
C2 C3 1.546(4)
C2 H2A 0.9900
C2 H2B 0.9900
C3 C4 1.546(4)
C3 H3A 1.0000
C4 H4A 0.9900
C4 H4B 0.9900
C5 C6 1.559(5)
C5 H5A 0.9900
C5 H5B 0.9900
C6 H6A 0.9900
C6 H6B 0.9900
C7 C8 1.389(4)
C7 C12 1.408(4)
C8 C9 1.395(4)
C8 H8A 0.9500
C9 C10 1.391(4)
C9 H9A 0.9500
C10 C11 1.394(4)
C11 C12 1.386(4)
C11 H11A 0.9500
C13 C14 1.455(4)
C13 H13A 0.9500
C14 C15 1.399(4)
C14 C19 1.413(4)
C15 C16 1.381(4)
C15 H15A 0.9500
C16 C17 1.401(4)
C16 H16A 0.9500
C17 C18 1.392(4)
C18 C19 1.385(5)
C18 H18A 0.9500
C20 H20A 0.9800
C20 H20B 0.9800
C20 H20C 0.9800
C21 H21A 0.9800
C21 H21B 0.9800
C21 H21C 0.9800
